data_7118160
loop_
_publ_author_name
'Valerie H. L. Wong'
'Andrew J. P. White'
'T. S. Andy Hor'
'King Kuok (Mimi) Hii'

_publ_section_title
;
 Structure and bonding of [(SIPr)AgX] (X = Cl, Br, I and OTf
;
_journal_name_full Chem.Commun.
_journal_page_first 17752
_journal_paper_doi 10.1039/C5cc07977B
_journal_volume 51
_journal_year 2015
_chemical_formula_moiety 'C27 H38 Ag I N2, C H2 Cl2'
_chemical_formula_sum 'C28 H40 Ag Cl2 I N2'
_chemical_formula_weight 710.29
_chemical_name_systematic
;
 ?
;
_space_group_crystal_system monoclinic
_space_group_IT_number 14
_space_group_name_Hall '-P 2ybc'
_space_group_name_H-M_alt 'P 1 21/c 1'
_symmetry_space_group_name_Hall '-P 2ybc'
_symmetry_space_group_name_H-M 'P 1 21/c 1'
_atom_sites_solution_hydrogens geom
_audit_creation_method SHELXL
_audit_update_record
;
2015-05-12 deposited with the CCDC.
2015-10-16 downloaded from the CCDC.
;
_cell_angle_alpha 90
_cell_angle_beta 106.154(4)
_cell_angle_gamma 90
_cell_formula_units_Z 4
_cell_length_a 10.7195(5)
_cell_length_b 19.0287(5)
_cell_length_c 16.2788(6)
_cell_measurement_reflns_used 3471
_cell_measurement_temperature 173
_cell_measurement_theta_max 28.1790
_cell_measurement_theta_min 2.9260
_cell_volume 3189.4(2)
_computing_cell_refinement 'CrysAlisPro, Agilent Technologies'
_computing_data_collection 'CrysAlisPro, Agilent Technologies'
_computing_data_reduction 'CrysAlisPro, Agilent Technologies'
_computing_molecular_graphics 'Bruker SHELXTL'
_computing_publication_material 'CIFTAB-2013 (Sheldrick, 2013)'
_computing_structure_refinement 'SHELXL-2013 (Sheldrick, 2013)'
_computing_structure_solution 'SHELXS-2013 (Sheldrick, 2013)'
_diffrn_ambient_temperature 173
_diffrn_detector_area_resol_mean 16.0382
_diffrn_measured_fraction_theta_full 0.984
_diffrn_measured_fraction_theta_max 0.800
_diffrn_measurement_device_type 'Agilent Xcalibur 3 E'
_diffrn_measurement_method 'omega scans'
_diffrn_radiation_type MoK\a
_diffrn_radiation_wavelength 0.71073
_diffrn_reflns_av_R_equivalents 0.0207
_diffrn_reflns_av_unetI/netI 0.0412
_diffrn_reflns_laue_measured_fraction_full 0.984
_diffrn_reflns_laue_measured_fraction_max 0.800
_diffrn_reflns_limit_h_max 13
_diffrn_reflns_limit_h_min -9
_diffrn_reflns_limit_k_max 25
_diffrn_reflns_limit_k_min -18
_diffrn_reflns_limit_l_max 14
_diffrn_reflns_limit_l_min -21
_diffrn_reflns_number 11647
_diffrn_reflns_point_group_measured_fraction_full 0.984
_diffrn_reflns_point_group_measured_fraction_max 0.800
_diffrn_reflns_theta_full 25.242
_diffrn_reflns_theta_max 28.274
_diffrn_reflns_theta_min 2.605
_diffrn_source 'Enhance (Mo) X-ray Source'
_exptl_absorpt_coefficient_mu 1.785
_exptl_absorpt_correction_T_max 0.829
_exptl_absorpt_correction_T_min 0.490
_exptl_absorpt_correction_type analytical
_exptl_absorpt_process_details
;
CrysAlisPro, Agilent Technologies,
Version 1.171.37.33a (release 28-03-2014 CrysAlis171 .NET)
(compiled Mar 28 2014,12:25:20)
Analytical numeric absorption correction using a multifaceted crystal
model based on expressions derived by R.C. Clark & J.S. Reid.
(Clark, R. C. & Reid, J. S. (1995). Acta Cryst. A51, 887-897)
Empirical absorption correction using spherical harmonics,
implemented in SCALE3 ABSPACK scaling algorithm.
;
_exptl_crystal_colour Colourless
_exptl_crystal_density_diffrn 1.479
_exptl_crystal_description blocks
_exptl_crystal_F_000 1424
_exptl_crystal_size_max 0.70
_exptl_crystal_size_mid 0.38
_exptl_crystal_size_min 0.12
_refine_diff_density_max 0.933
_refine_diff_density_min -0.777
_refine_diff_density_rms 0.083
_refine_ls_extinction_coef 0.00028(5)
_refine_ls_extinction_expression Fc^*^=kFc[1+0.001xFc^2^\l^3^/sin(2\q)]^-1/4^
_refine_ls_extinction_method SHELXL
_refine_ls_goodness_of_fit_ref 1.046
_refine_ls_hydrogen_treatment constr
_refine_ls_matrix_type full
_refine_ls_number_parameters 316
_refine_ls_number_reflns 6338
_refine_ls_number_restraints 0
_refine_ls_restrained_S_all 1.046
_refine_ls_R_factor_all 0.0507
_refine_ls_R_factor_gt 0.0369
_refine_ls_shift/su_max 0.002
_refine_ls_shift/su_mean 0.000
_refine_ls_structure_factor_coef Fsqd
_refine_ls_weighting_details 'w=1/[\s^2^(Fo^2^)+(0.0169P)^2^+3.1008P] where P=(Fo^2^+2Fc^2^)/3'
_refine_ls_weighting_scheme calc
_refine_ls_wR_factor_gt 0.0633
_refine_ls_wR_factor_ref 0.0685
_reflns_Friedel_coverage 0.000
_reflns_friedel_fraction_full .
_reflns_friedel_fraction_max .
_reflns_number_gt 5184
_reflns_number_total 6338
_reflns_threshold_expression 'I > 2\s(I)'
_cod_data_source_file c5cc07977b2.cif
_cod_data_source_block 4
_cod_database_code 7118160
_shelx_space_group_comment
;
The symmetry employed for this shelxl refinement is uniquely defined
by the following loop, which should always be used as a source of
symmetry information in preference to the above space-group names.
They are only intended as comments.
;
_shelxl_version_number 2013-4

loop_
_space_group_symop_operation_xyz
'x, y, z'
'-x, y+1/2, -z+1/2'
'-x, -y, -z'
'x, -y-1/2, z-1/2'

loop_
_atom_site_label
_atom_site_type_symbol
_atom_site_fract_x
_atom_site_fract_y
_atom_site_fract_z
_atom_site_U_iso_or_equiv
_atom_site_adp_type
_atom_site_occupancy
_atom_site_site_symmetry_order
_atom_site_calc_flag
_atom_site_refinement_flags_posn
_atom_site_refinement_flags_adp
_atom_site_refinement_flags_occupancy
_atom_site_disorder_assembly
_atom_site_disorder_group
Ag1 Ag 0.64066(3) 0.51195(2) 0.78636(2) 0.02776(8) Uani 1 1 d . . . . .
I1 I 0.65748(3) 0.37763(2) 0.80503(2) 0.04697(10) Uani 1 1 d . . . . .
C1 C 0.6364(3) 0.62140(17) 0.77284(19) 0.0234(7) Uani 1 1 d . . . . .
N2 N 0.6711(3) 0.66556(13) 0.83827(16) 0.0231(6) Uani 1 1 d . . . . .
C3 C 0.6619(4) 0.74066(17) 0.8119(2) 0.0308(8) Uani 1 1 d . . . . .
H3A H 0.7478 0.7640 0.8299 0.037 Uiso 1 1 calc R U . . .
H3B H 0.5999 0.7667 0.8357 0.037 Uiso 1 1 calc R U . . .
C4 C 0.6123(4) 0.73466(17) 0.7144(2) 0.0319(8) Uani 1 1 d . . . . .
H4A H 0.5262 0.7572 0.6924 0.038 Uiso 1 1 calc R U . . .
H4B H 0.6739 0.7563 0.6864 0.038 Uiso 1 1 calc R U . . .
N5 N 0.6039(3) 0.65772(13) 0.70065(15) 0.0233(6) Uani 1 1 d . . . . .
C6 C 0.7080(3) 0.64417(16) 0.92677(19) 0.0245(7) Uani 1 1 d . . . . .
C7 C 0.6118(3) 0.63798(17) 0.9684(2) 0.0297(8) Uani 1 1 d . . . . .
C8 C 0.6498(4) 0.6168(2) 1.0539(2) 0.0408(10) Uani 1 1 d . . . . .
H8A H 0.5864 0.6113 1.0841 0.049 Uiso 1 1 calc R U . . .
C9 C 0.7793(4) 0.6038(2) 1.0948(2) 0.0460(11) Uani 1 1 d . . . . .
H9A H 0.8039 0.5899 1.1531 0.055 Uiso 1 1 calc R U . . .
C10 C 0.8719(4) 0.61074(19) 1.0523(2) 0.0419(10) Uani 1 1 d . . . . .
H10A H 0.9603 0.6016 1.0814 0.050 Uiso 1 1 calc R U . . .
C11 C 0.8384(3) 0.63112(17) 0.9665(2) 0.0298(8) Uani 1 1 d . . . . .
C12 C 0.4704(3) 0.6518(2) 0.9243(2) 0.0380(9) Uani 1 1 d . . . . .
H12A H 0.4637 0.6662 0.8641 0.046 Uiso 1 1 calc R U . . .
C13 C 0.3887(4) 0.5852(2) 0.9205(3) 0.0632(13) Uani 1 1 d . . . . .
H13A H 0.4269 0.5468 0.8955 0.095 Uiso 1 1 calc R U . . .
H13B H 0.2999 0.5940 0.8852 0.095 Uiso 1 1 calc R U . . .
H13C H 0.3871 0.5722 0.9784 0.095 Uiso 1 1 calc R U . . .
C14 C 0.4170(4) 0.7119(2) 0.9665(3) 0.0529(11) Uani 1 1 d . . . . .
H14A H 0.4144 0.6975 1.0238 0.079 Uiso 1 1 calc R U . . .
H14B H 0.3290 0.7235 0.9319 0.079 Uiso 1 1 calc R U . . .
H14C H 0.4731 0.7531 0.9708 0.079 Uiso 1 1 calc R U . . .
C15 C 0.9413(4) 0.6379(2) 0.9191(2) 0.0397(9) Uani 1 1 d . . . . .
H15A H 0.8990 0.6597 0.8622 0.048 Uiso 1 1 calc R U . . .
C16 C 1.0523(4) 0.6857(2) 0.9653(3) 0.0605(12) Uani 1 1 d . . . . .
H16A H 1.0175 0.7317 0.9747 0.091 Uiso 1 1 calc R U . . .
H16B H 1.1129 0.6914 0.9304 0.091 Uiso 1 1 calc R U . . .
H16C H 1.0979 0.6649 1.0205 0.091 Uiso 1 1 calc R U . . .
C17 C 0.9930(5) 0.5663(2) 0.9025(3) 0.0716(15) Uani 1 1 d . . . . .
H17A H 1.0431 0.5457 0.9568 0.107 Uiso 1 1 calc R U . . .
H17B H 1.0492 0.5719 0.8646 0.107 Uiso 1 1 calc R U . . .
H17C H 0.9202 0.5354 0.8754 0.107 Uiso 1 1 calc R U . . .
C18 C 0.5526(3) 0.62887(16) 0.61646(19) 0.0254(7) Uani 1 1 d . . . . .
C19 C 0.6359(3) 0.62072(17) 0.5649(2) 0.0290(8) Uani 1 1 d . . . . .
C20 C 0.5817(4) 0.59671(19) 0.4821(2) 0.0380(9) Uani 1 1 d . . . . .
H20A H 0.6359 0.5908 0.4452 0.046 Uiso 1 1 calc R U . . .
C21 C 0.4522(4) 0.5814(2) 0.4523(2) 0.0415(10) Uani 1 1 d . . . . .
H21A H 0.4174 0.5654 0.3952 0.050 Uiso 1 1 calc R U . . .
C22 C 0.3722(4) 0.58894(19) 0.5046(2) 0.0379(9) Uani 1 1 d . . . . .
H22A H 0.2827 0.5775 0.4834 0.045 Uiso 1 1 calc R U . . .
C23 C 0.4201(3) 0.61313(18) 0.5884(2) 0.0313(8) Uani 1 1 d . . . . .
C24 C 0.7801(4) 0.63454(19) 0.5982(2) 0.0352(9) Uani 1 1 d . . . . .
H24A H 0.7951 0.6574 0.6554 0.042 Uiso 1 1 calc R U . . .
C25 C 0.8285(4) 0.6852(2) 0.5418(3) 0.0603(13) Uani 1 1 d . . . . .
H25A H 0.8178 0.6640 0.4855 0.090 Uiso 1 1 calc R U . . .
H25B H 0.9205 0.6955 0.5682 0.090 Uiso 1 1 calc R U . . .
H25C H 0.7783 0.7289 0.5354 0.090 Uiso 1 1 calc R U . . .
C26 C 0.8569(4) 0.5664(2) 0.6119(3) 0.0662(14) Uani 1 1 d . . . . .
H26A H 0.8228 0.5349 0.6482 0.099 Uiso 1 1 calc R U . . .
H26B H 0.9485 0.5764 0.6399 0.099 Uiso 1 1 calc R U . . .
H26C H 0.8488 0.5438 0.5566 0.099 Uiso 1 1 calc R U . . .
C27 C 0.3303(4) 0.6208(2) 0.6447(2) 0.0406(9) Uani 1 1 d . . . . .
H27A H 0.3819 0.6411 0.7004 0.049 Uiso 1 1 calc R U . . .
C28 C 0.2783(4) 0.5495(2) 0.6633(3) 0.0611(13) Uani 1 1 d . . . . .
H28A H 0.2230 0.5296 0.6101 0.092 Uiso 1 1 calc R U . . .
H28B H 0.2274 0.5556 0.7043 0.092 Uiso 1 1 calc R U . . .
H28C H 0.3512 0.5177 0.6874 0.092 Uiso 1 1 calc R U . . .
C29 C 0.2188(4) 0.6714(2) 0.6059(3) 0.0593(12) Uani 1 1 d . . . . .
H29A H 0.1644 0.6519 0.5521 0.089 Uiso 1 1 calc R U . . .
H29B H 0.2541 0.7168 0.5948 0.089 Uiso 1 1 calc R U . . .
H29C H 0.1664 0.6779 0.6460 0.089 Uiso 1 1 calc R U . . .
C30 C 0.0805(5) 0.6607(3) 0.3140(3) 0.0837(17) Uani 1 1 d . . . . .
H30A H 0.1218 0.6301 0.2798 0.100 Uiso 1 1 calc R U . . .
H30B H 0.1498 0.6783 0.3634 0.100 Uiso 1 1 calc R U . . .
Cl1 Cl -0.02698(16) 0.61129(8) 0.35105(9) 0.0905(5) Uani 1 1 d . . . . .
Cl2 Cl 0.00802(16) 0.73164(8) 0.25151(8) 0.0847(4) Uani 1 1 d . . . . .

loop_
_atom_site_aniso_label
_atom_site_aniso_U_11
_atom_site_aniso_U_22
_atom_site_aniso_U_33
_atom_site_aniso_U_23
_atom_site_aniso_U_13
_atom_site_aniso_U_12
Ag1 0.03461(15) 0.02062(14) 0.02844(15) 0.00055(10) 0.00943(11) -0.00180(12)
I1 0.0709(2) 0.02302(13) 0.05213(18) 0.00649(11) 0.02572(14) -0.00172(13)
C1 0.0184(17) 0.0252(17) 0.0275(17) -0.0015(14) 0.0078(13) -0.0005(15)
N2 0.0227(15) 0.0210(14) 0.0254(14) 0.0010(11) 0.0064(11) 0.0025(12)
C3 0.037(2) 0.0203(17) 0.0352(19) -0.0010(15) 0.0097(16) -0.0022(16)
C4 0.040(2) 0.0212(18) 0.0326(19) 0.0013(15) 0.0073(16) 0.0049(17)
N5 0.0270(15) 0.0181(14) 0.0230(14) -0.0003(11) 0.0041(11) -0.0009(12)
C6 0.0313(19) 0.0191(16) 0.0220(17) -0.0030(13) 0.0057(14) -0.0011(15)
C7 0.035(2) 0.0261(19) 0.0305(19) -0.0029(15) 0.0125(16) -0.0059(16)
C8 0.055(3) 0.041(2) 0.032(2) -0.0022(17) 0.0212(19) -0.010(2)
C9 0.071(3) 0.040(2) 0.024(2) 0.0045(17) 0.008(2) 0.004(2)
C10 0.045(2) 0.038(2) 0.034(2) -0.0009(17) -0.0037(18) 0.0042(19)
C11 0.033(2) 0.0256(19) 0.0284(19) -0.0036(14) 0.0037(15) 0.0019(16)
C12 0.030(2) 0.046(2) 0.042(2) -0.0043(18) 0.0173(17) -0.0071(19)
C13 0.044(3) 0.058(3) 0.089(3) -0.021(3) 0.020(3) -0.015(2)
C14 0.042(3) 0.050(3) 0.072(3) -0.005(2) 0.024(2) 0.001(2)
C15 0.027(2) 0.041(2) 0.049(2) 0.0046(18) 0.0083(17) 0.0050(18)
C16 0.042(3) 0.058(3) 0.082(3) -0.012(2) 0.019(2) -0.010(2)
C17 0.057(3) 0.062(3) 0.108(4) -0.025(3) 0.042(3) -0.001(3)
C18 0.034(2) 0.0186(17) 0.0196(16) 0.0020(13) 0.0009(14) 0.0023(15)
C19 0.037(2) 0.0223(18) 0.0280(18) 0.0042(14) 0.0094(15) 0.0068(16)
C20 0.052(3) 0.036(2) 0.028(2) -0.0015(16) 0.0141(18) 0.006(2)
C21 0.059(3) 0.036(2) 0.0221(19) -0.0029(16) -0.0012(18) 0.007(2)
C22 0.033(2) 0.035(2) 0.039(2) -0.0032(17) -0.0032(17) -0.0025(18)
C23 0.033(2) 0.0253(19) 0.0299(19) 0.0012(15) 0.0003(15) 0.0007(16)
C24 0.034(2) 0.036(2) 0.039(2) 0.0002(16) 0.0155(17) 0.0016(18)
C25 0.052(3) 0.063(3) 0.069(3) 0.017(2) 0.023(2) -0.009(2)
C26 0.041(3) 0.049(3) 0.102(4) 0.013(3) 0.009(3) 0.011(2)
C27 0.028(2) 0.050(3) 0.041(2) -0.0079(19) 0.0051(17) -0.0035(19)
C28 0.050(3) 0.066(3) 0.073(3) 0.013(2) 0.026(2) -0.005(3)
C29 0.044(3) 0.054(3) 0.081(3) -0.008(2) 0.018(2) 0.009(2)
C30 0.072(4) 0.096(4) 0.090(4) 0.017(3) 0.034(3) 0.033(3)
Cl1 0.0929(11) 0.0858(11) 0.0953(10) 0.0159(8) 0.0305(9) 0.0014(9)
Cl2 0.1053(12) 0.0826(10) 0.0718(8) 0.0154(7) 0.0339(8) 0.0165(9)

loop_
_atom_type_symbol
_atom_type_description
_atom_type_scat_dispersion_real
_atom_type_scat_dispersion_imag
_atom_type_scat_source
C C 0.0033 0.0016 'International Tables Vol C Tables 4.2.6.8 and 6.1.1.4'
H H 0.0000 0.0000 'International Tables Vol C Tables 4.2.6.8 and 6.1.1.4'
Ag Ag -0.8971 1.1015 'International Tables Vol C Tables 4.2.6.8 and 6.1.1.4'
Cl Cl 0.1484 0.1585 'International Tables Vol C Tables 4.2.6.8 and 6.1.1.4'
I I -0.4742 1.8119 'International Tables Vol C Tables 4.2.6.8 and 6.1.1.4'
N N 0.0061 0.0033 'International Tables Vol C Tables 4.2.6.8 and 6.1.1.4'

loop_
_geom_angle_atom_site_label_1
_geom_angle_atom_site_label_2
_geom_angle_atom_site_label_3
_geom_angle
_geom_angle_site_symmetry_1
_geom_angle_site_symmetry_3
C1 Ag1 I1 177.34(9) . .
N5 C1 N2 109.1(3) . .
N5 C1 Ag1 127.3(2) . .
N2 C1 Ag1 123.6(2) . .
C1 N2 C6 124.1(3) . .
C1 N2 C3 113.3(3) . .
C6 N2 C3 122.5(2) . .
N2 C3 C4 101.7(2) . .
N5 C4 C3 102.6(2) . .
C1 N5 C18 125.7(3) . .
C1 N5 C4 113.1(3) . .
C18 N5 C4 120.9(2) . .
C7 C6 C11 123.1(3) . .
C7 C6 N2 118.5(3) . .
C11 C6 N2 118.4(3) . .
C6 C7 C8 117.4(3) . .
C6 C7 C12 122.5(3) . .
C8 C7 C12 120.0(3) . .
C9 C8 C7 120.5(3) . .
C10 C9 C8 120.8(3) . .
C9 C10 C11 120.9(4) . .
C6 C11 C10 117.4(3) . .
C6 C11 C15 121.8(3) . .
C10 C11 C15 120.8(3) . .
C7 C12 C14 111.7(3) . .
C7 C12 C13 111.2(3) . .
C14 C12 C13 110.8(3) . .
C11 C15 C16 112.2(3) . .
C11 C15 C17 111.5(3) . .
C16 C15 C17 110.5(3) . .
C19 C18 C23 122.8(3) . .
C19 C18 N5 118.5(3) . .
C23 C18 N5 118.6(3) . .
C20 C19 C18 117.1(3) . .
C20 C19 C24 121.0(3) . .
C18 C19 C24 121.8(3) . .
C21 C20 C19 121.6(3) . .
C20 C21 C22 120.3(3) . .
C21 C22 C23 121.2(3) . .
C22 C23 C18 117.0(3) . .
C22 C23 C27 120.1(3) . .
C18 C23 C27 122.9(3) . .
C19 C24 C25 112.4(3) . .
C19 C24 C26 111.2(3) . .
C25 C24 C26 111.7(3) . .
C23 C27 C29 111.6(3) . .
C23 C27 C28 111.4(3) . .
C29 C27 C28 110.7(3) . .
Cl1 C30 Cl2 113.3(3) . .

loop_
_geom_bond_atom_site_label_1
_geom_bond_atom_site_label_2
_geom_bond_distance
_geom_bond_site_symmetry_2
Ag1 C1 2.094(3) .
Ag1 I1 2.5743(3) .
C1 N5 1.324(4) .
C1 N2 1.326(4) .
N2 C6 1.442(4) .
N2 C3 1.487(4) .
C3 C4 1.532(4) .
C4 N5 1.480(4) .
N5 C18 1.436(4) .
C6 C7 1.387(5) .
C6 C11 1.390(5) .
C7 C8 1.396(5) .
C7 C12 1.509(5) .
C8 C9 1.384(6) .
C9 C10 1.366(5) .
C10 C11 1.397(5) .
C11 C15 1.517(5) .
C12 C14 1.525(5) .
C12 C13 1.532(5) .
C15 C16 1.521(5) .
C15 C17 1.522(5) .
C18 C19 1.395(5) .
C18 C23 1.397(5) .
C19 C20 1.388(5) .
C19 C24 1.511(5) .
C20 C21 1.369(5) .
C21 C22 1.374(5) .
C22 C23 1.395(5) .
C23 C27 1.509(5) .
C24 C25 1.518(5) .
C24 C26 1.519(5) .
C27 C29 1.528(5) .
C27 C28 1.528(5) .
C30 Cl1 1.721(5) .
C30 Cl2 1.738(5) .
